data_1554499
loop_
_publ_author_name
'Zhang, Dong-Liang'
'Li, Cheng-Kun'
'Zeng, Run-Sheng'
'Shoberu, Adedamola'
'Zou, Jian-Ping'

_publ_section_title
;
 Manganese(iii)-mediated selective phosphorylation of enamides: direct
 synthesis of \b-phosphoryl enamides
;
_journal_issue 2
_journal_name_full 'Organic Chemistry Frontiers'
_journal_page_first 236
_journal_paper_doi 10.1039/C8QO01098F
_journal_volume 6
_journal_year 2019
_chemical_formula_moiety 'C27 H22 N O2 P'
_chemical_formula_sum 'C27 H22 N O2 P'
_chemical_formula_weight 423.42
_space_group_crystal_system monoclinic
_space_group_IT_number 4
_space_group_name_Hall 'P 2yb'
_space_group_name_H-M_alt 'P 1 21 1'
_atom_sites_solution_hydrogens geom
_audit_block_doi 10.5517/ccdc.csd.cc20txmd
_audit_creation_method SHELXL-2016/6
_audit_update_record
;
2018-10-06 deposited with the CCDC.
2018-12-11 downloaded from the CCDC.
;
_cell_angle_alpha 90
_cell_angle_beta 90.174(2)
_cell_angle_gamma 90
_cell_formula_units_Z 2
_cell_length_a 7.8836(5)
_cell_length_b 12.2399(8)
_cell_length_c 11.1988(8)
_cell_measurement_reflns_used 4228
_cell_measurement_temperature 120(2)
_cell_measurement_theta_max 27.41
_cell_measurement_theta_min 3.07
_cell_volume 1080.62(13)
_computing_structure_refinement 'SHELXL-2016/6 (Sheldrick, 2016)'
_diffrn_ambient_temperature 120(2)
_diffrn_measured_fraction_theta_full 0.991
_diffrn_measured_fraction_theta_max 0.991
_diffrn_measurement_device_type 'CCD area detector'
_diffrn_measurement_method 'phi and omega scans'
_diffrn_radiation_type MoK\a
_diffrn_radiation_wavelength 0.71073
_diffrn_reflns_av_R_equivalents 0.0176
_diffrn_reflns_av_unetI/netI 0.0302
_diffrn_reflns_Laue_measured_fraction_full 0.991
_diffrn_reflns_Laue_measured_fraction_max 0.991
_diffrn_reflns_limit_h_max 7
_diffrn_reflns_limit_h_min -9
_diffrn_reflns_limit_k_max 13
_diffrn_reflns_limit_k_min -14
_diffrn_reflns_limit_l_max 12
_diffrn_reflns_limit_l_min -13
_diffrn_reflns_number 4503
_diffrn_reflns_point_group_measured_fraction_full 0.817
_diffrn_reflns_point_group_measured_fraction_max 0.817
_diffrn_reflns_theta_full 24.994
_diffrn_reflns_theta_max 24.994
_diffrn_reflns_theta_min 2.584
_diffrn_source 'sealed tube'
_exptl_absorpt_coefficient_mu 0.152
_exptl_absorpt_correction_type none
_exptl_crystal_colour colorless
_exptl_crystal_density_diffrn 1.301
_exptl_crystal_description block
_exptl_crystal_F_000 444
_refine_diff_density_max 0.210
_refine_diff_density_min -0.251
_refine_diff_density_rms 0.038
_refine_ls_abs_structure_details
;
 Flack x determined using 1090 quotients [(I+)-(I-)]/[(I+)+(I-)]
 (Parsons, Flack and Wagner, Acta Cryst. B69 (2013) 249-259).
;
_refine_ls_abs_structure_Flack 0.03(4)
_refine_ls_extinction_method none
_refine_ls_goodness_of_fit_ref 1.026
_refine_ls_hydrogen_treatment constr
_refine_ls_matrix_type full
_refine_ls_number_parameters 280
_refine_ls_number_reflns 3118
_refine_ls_number_restraints 1
_refine_ls_restrained_S_all 1.026
_refine_ls_R_factor_all 0.0275
_refine_ls_R_factor_gt 0.0269
_refine_ls_shift/su_max 0.000
_refine_ls_shift/su_mean 0.000
_refine_ls_structure_factor_coef Fsqd
_refine_ls_weighting_details 'w=1/[\s^2^(Fo^2^)+(0.0445P)^2^+0.1974P] where P=(Fo^2^+2Fc^2^)/3'
_refine_ls_weighting_scheme calc
_refine_ls_wR_factor_gt 0.0732
_refine_ls_wR_factor_ref 0.0738
_reflns_Friedel_coverage 0.568
_reflns_Friedel_fraction_full 0.624
_reflns_Friedel_fraction_max 0.624
_reflns_number_gt 3059
_reflns_number_total 3118
_reflns_threshold_expression 'I > 2\s(I)'
_cod_data_source_file c8qo01098f2.cif
_cod_data_source_block t
_cod_original_sg_symbol_H-M 'P 21'
_cod_database_code 1554499
_shelx_shelxl_version_number 2016/6
_shelx_space_group_comment
;
The symmetry employed for this shelxl refinement is uniquely defined
by the following loop, which should always be used as a source of
symmetry information in preference to the above space-group names.
They are only intended as comments.
;

loop_
_space_group_symop_operation_xyz
'x, y, z'
'-x, y+1/2, -z'

loop_
_atom_site_label
_atom_site_type_symbol
_atom_site_fract_x
_atom_site_fract_y
_atom_site_fract_z
_atom_site_U_iso_or_equiv
_atom_site_adp_type
_atom_site_occupancy
_atom_site_site_symmetry_order
_atom_site_calc_flag
_atom_site_refinement_flags_posn
_atom_site_refinement_flags_adp
C1 C 0.4872(3) 1.2214(2) 0.8472(2) 0.0209(5) Uani 1 1 d . .
C2 C 0.3416(4) 1.2165(3) 0.9161(3) 0.0446(9) Uani 1 1 d . .
H2A H 0.277678 1.150819 0.919704 0.054 Uiso 1 1 calc R U
C3 C 0.2892(4) 1.3075(3) 0.9798(3) 0.0515(10) Uani 1 1 d . .
H3A H 0.189007 1.303730 1.026571 0.062 Uiso 1 1 calc R U
C4 C 0.3799(3) 1.4024(2) 0.9762(2) 0.0293(6) Uani 1 1 d . .
H4A H 0.343450 1.464268 1.020495 0.035 Uiso 1 1 calc R U
C5 C 0.5241(3) 1.4079(2) 0.9081(2) 0.0278(6) Uani 1 1 d . .
H5A H 0.587678 1.473744 0.905147 0.033 Uiso 1 1 calc R U
C6 C 0.5771(3) 1.3178(2) 0.8437(2) 0.0262(6) Uani 1 1 d . .
H6A H 0.676732 1.322461 0.796470 0.031 Uiso 1 1 calc R U
C7 C 0.5552(3) 1.1243(2) 0.7817(2) 0.0204(5) Uani 1 1 d . .
C8 C 0.4962(3) 0.9385(2) 0.7244(2) 0.0196(5) Uani 1 1 d . .
H8A H 0.611982 0.931187 0.702552 0.023 Uiso 1 1 calc R U
C9 C 0.3958(3) 0.8519(2) 0.70531(18) 0.0187(5) Uani 1 1 d . .
C10 C 0.4707(3) 0.7534(2) 0.6481(2) 0.0195(5) Uani 1 1 d . .
C11 C 0.4548(3) 0.6488(2) 0.6957(2) 0.0230(5) Uani 1 1 d . .
H11A H 0.390846 0.638140 0.766485 0.028 Uiso 1 1 calc R U
C12 C 0.5311(3) 0.5602(2) 0.6408(2) 0.0263(6) Uani 1 1 d . .
H12A H 0.517820 0.489146 0.673510 0.032 Uiso 1 1 calc R U
C13 C 0.6267(3) 0.5746(2) 0.5386(2) 0.0280(6) Uani 1 1 d . .
H13A H 0.680276 0.513734 0.501911 0.034 Uiso 1 1 calc R U
C14 C 0.6437(3) 0.6775(2) 0.4902(2) 0.0281(6) Uani 1 1 d . .
H14A H 0.709605 0.687687 0.420165 0.034 Uiso 1 1 calc R U
C15 C 0.5651(3) 0.7661(2) 0.5433(2) 0.0231(5) Uani 1 1 d . .
H15A H 0.575369 0.836449 0.508227 0.028 Uiso 1 1 calc R U
C16 C 0.0704(3) 0.8696(2) 0.58701(19) 0.0192(5) Uani 1 1 d . .
C17 C -0.0440(3) 0.9543(2) 0.5673(2) 0.0251(6) Uani 1 1 d . .
H17A H -0.068603 1.004751 0.629337 0.030 Uiso 1 1 calc R U
C18 C -0.1220(3) 0.9649(3) 0.4567(3) 0.0330(7) Uani 1 1 d . .
H18A H -0.199832 1.022889 0.443308 0.040 Uiso 1 1 calc R U
C19 C -0.0874(3) 0.8918(3) 0.3659(2) 0.0337(7) Uani 1 1 d . .
H19A H -0.141533 0.899589 0.290464 0.040 Uiso 1 1 calc R U
C20 C 0.0266(3) 0.8070(3) 0.3851(2) 0.0282(6) Uani 1 1 d . .
H20A H 0.050293 0.756686 0.322732 0.034 Uiso 1 1 calc R U
C21 C 0.1055(3) 0.7957(2) 0.4949(2) 0.0221(5) Uani 1 1 d . .
H21A H 0.183607 0.737702 0.507863 0.027 Uiso 1 1 calc R U
C22 C 0.0946(3) 0.7423(2) 0.8056(2) 0.0200(5) Uani 1 1 d . .
C23 C 0.1502(3) 0.7249(2) 0.9227(2) 0.0255(6) Uani 1 1 d . .
H23A H 0.229443 0.773677 0.957985 0.031 Uiso 1 1 calc R U
C24 C 0.0904(3) 0.6372(2) 0.9871(2) 0.0286(6) Uani 1 1 d . .
H24A H 0.127198 0.626243 1.067081 0.034 Uiso 1 1 calc R U
C25 C -0.0231(3) 0.5649(2) 0.9354(2) 0.0273(6) Uani 1 1 d . .
H25A H -0.062970 0.503799 0.979526 0.033 Uiso 1 1 calc R U
C26 C -0.0786(3) 0.5815(2) 0.8196(2) 0.0262(6) Uani 1 1 d . .
H26A H -0.156430 0.531714 0.784266 0.031 Uiso 1 1 calc R U
C27 C -0.0209(3) 0.6708(2) 0.7548(2) 0.0221(6) Uani 1 1 d . .
H27A H -0.060755 0.682734 0.675762 0.027 Uiso 1 1 calc R U
P1 P 0.16989(7) 0.86376(5) 0.73209(5) 0.01846(16) Uani 1 1 d . .
N1 N 0.4477(3) 1.03729(17) 0.77252(17) 0.0198(4) Uani 1 1 d . .
H1A H 0.343017 1.044542 0.798461 0.024 Uiso 1 1 calc R U
O1 O 0.6987(2) 1.12317(16) 0.74086(16) 0.0285(4) Uani 1 1 d . .
O2 O 0.1313(2) 0.96343(15) 0.80426(16) 0.0265(4) Uani 1 1 d . .

loop_
_atom_site_aniso_label
_atom_site_aniso_U_11
_atom_site_aniso_U_22
_atom_site_aniso_U_33
_atom_site_aniso_U_23
_atom_site_aniso_U_13
_atom_site_aniso_U_12
C1 0.0220(12) 0.0205(14) 0.0201(11) 0.0011(10) -0.0012(9) -0.0013(11)
C2 0.0483(19) 0.0292(18) 0.0565(19) -0.0185(15) 0.0284(16) -0.0206(16)
C3 0.0486(19) 0.040(2) 0.066(2) -0.0274(18) 0.0354(17) -0.0180(18)
C4 0.0341(15) 0.0231(15) 0.0309(14) -0.0083(11) 0.0018(11) 0.0014(13)
C5 0.0308(14) 0.0168(13) 0.0357(14) -0.0003(11) -0.0017(11) -0.0046(13)
C6 0.0241(13) 0.0235(14) 0.0310(13) 0.0001(11) 0.0041(10) -0.0038(12)
C7 0.0219(13) 0.0209(14) 0.0186(11) 0.0013(9) -0.0036(9) -0.0022(11)
C8 0.0179(11) 0.0208(14) 0.0199(11) -0.0002(10) 0.0004(9) 0.0027(11)
C9 0.0176(10) 0.0209(14) 0.0175(10) 0.0022(10) 0.0002(8) -0.0014(11)
C10 0.0158(11) 0.0222(14) 0.0206(11) -0.0043(10) -0.0029(9) 0.0001(11)
C11 0.0207(13) 0.0245(14) 0.0237(12) -0.0005(11) -0.0004(9) 0.0010(12)
C12 0.0255(13) 0.0202(14) 0.0332(13) -0.0046(11) -0.0060(10) 0.0022(12)
C13 0.0196(12) 0.0289(16) 0.0353(13) -0.0143(12) -0.0018(10) 0.0059(13)
C14 0.0240(14) 0.0348(17) 0.0257(12) -0.0102(12) 0.0046(10) -0.0049(13)
C15 0.0213(12) 0.0244(15) 0.0236(12) -0.0023(10) 0.0015(9) -0.0016(12)
C16 0.0144(10) 0.0183(12) 0.0249(10) 0.0049(11) 0.0042(8) -0.0016(12)
C17 0.0199(12) 0.0189(14) 0.0366(14) 0.0024(11) 0.0044(10) 0.0008(12)
C18 0.0217(13) 0.0284(16) 0.0489(17) 0.0143(14) -0.0036(12) 0.0026(13)
C19 0.0280(13) 0.045(2) 0.0284(13) 0.0152(13) -0.0058(11) -0.0064(14)
C20 0.0246(13) 0.0370(16) 0.0230(12) 0.0027(11) 0.0020(10) -0.0049(13)
C21 0.0193(12) 0.0245(14) 0.0225(11) 0.0018(10) 0.0033(9) 0.0006(12)
C22 0.0200(12) 0.0205(13) 0.0196(11) -0.0002(10) 0.0054(9) 0.0021(11)
C23 0.0235(13) 0.0320(16) 0.0211(12) -0.0048(11) 0.0011(9) 0.0025(12)
C24 0.0299(14) 0.0354(16) 0.0204(11) 0.0039(11) 0.0033(10) 0.0095(14)
C25 0.0276(13) 0.0264(15) 0.0278(12) 0.0079(11) 0.0112(10) 0.0037(13)
C26 0.0238(12) 0.0261(15) 0.0287(12) 0.0003(11) 0.0049(10) -0.0051(12)
C27 0.0220(13) 0.0254(15) 0.0190(11) 0.0012(10) 0.0028(9) -0.0021(11)
P1 0.0177(3) 0.0177(3) 0.0200(3) -0.0033(2) 0.0035(2) -0.0010(3)
N1 0.0188(10) 0.0180(12) 0.0227(10) -0.0039(9) 0.0009(8) -0.0011(9)
O1 0.0213(9) 0.0258(11) 0.0385(10) -0.0066(8) 0.0037(7) -0.0023(8)
O2 0.0238(10) 0.0242(10) 0.0316(10) -0.0101(8) 0.0090(7) -0.0016(9)

loop_
_atom_type_symbol
_atom_type_description
_atom_type_scat_dispersion_real
_atom_type_scat_dispersion_imag
_atom_type_scat_source
C C 0.0033 0.0016 'International Tables Vol C Tables 4.2.6.8 and 6.1.1.4'
H H 0.0000 0.0000 'International Tables Vol C Tables 4.2.6.8 and 6.1.1.4'
N N 0.0061 0.0033 'International Tables Vol C Tables 4.2.6.8 and 6.1.1.4'
O O 0.0106 0.0060 'International Tables Vol C Tables 4.2.6.8 and 6.1.1.4'
P P 0.1023 0.0942 'International Tables Vol C Tables 4.2.6.8 and 6.1.1.4'

loop_
_geom_angle_atom_site_label_1
_geom_angle_atom_site_label_2
_geom_angle_atom_site_label_3
_geom_angle
C6 C1 C2 118.7(2)
C6 C1 C7 118.7(2)
C2 C1 C7 122.5(2)
C3 C2 C1 120.0(3)
C4 C3 C2 120.8(3)
C3 C4 C5 119.5(3)
C4 C5 C6 120.2(3)
C1 C6 C5 120.8(2)
O1 C7 N1 122.6(2)
O1 C7 C1 121.8(2)
N1 C7 C1 115.6(2)
C9 C8 N1 126.3(2)
C8 C9 C10 118.3(2)
C8 C9 P1 119.39(19)
C10 C9 P1 121.84(18)
C11 C10 C15 118.1(2)
C11 C10 C9 122.9(2)
C15 C10 C9 118.9(2)
C12 C11 C10 120.7(2)
C13 C12 C11 120.4(3)
C14 C13 C12 119.7(3)
C13 C14 C15 120.2(2)
C14 C15 C10 120.9(2)
C17 C16 C21 119.6(2)
C17 C16 P1 116.90(19)
C21 C16 P1 123.48(19)
C18 C17 C16 119.8(3)
C17 C18 C19 120.6(3)
C18 C19 C20 119.9(2)
C21 C20 C19 120.1(3)
C20 C21 C16 120.0(2)
C27 C22 C23 119.5(2)
C27 C22 P1 123.51(19)
C23 C22 P1 116.9(2)
C24 C23 C22 120.3(2)
C23 C24 C25 120.1(2)
C26 C25 C24 120.1(2)
C25 C26 C27 120.2(2)
C22 C27 C26 120.0(2)
O2 P1 C22 111.02(10)
O2 P1 C16 111.48(12)
C22 P1 C16 107.54(12)
O2 P1 C9 110.86(11)
C22 P1 C9 109.57(12)
C16 P1 C9 106.18(9)
C7 N1 C8 122.7(2)

loop_
_geom_bond_atom_site_label_1
_geom_bond_atom_site_label_2
_geom_bond_distance
C1 C6 1.377(4)
C1 C2 1.386(4)
C1 C7 1.497(3)
C2 C3 1.386(4)
C3 C4 1.365(4)
C4 C5 1.373(4)
C5 C6 1.383(4)
C7 O1 1.221(3)
C7 N1 1.365(3)
C8 C9 1.340(4)
C8 N1 1.378(3)
C9 C10 1.488(3)
C9 P1 1.812(2)
C10 C11 1.392(4)
C10 C15 1.400(3)
C11 C12 1.386(4)
C12 C13 1.383(4)
C13 C14 1.379(4)
C14 C15 1.384(4)
C16 C17 1.392(4)
C16 C21 1.400(3)
C16 P1 1.803(2)
C17 C18 1.386(4)
C18 C19 1.382(4)
C19 C20 1.390(4)
C20 C21 1.384(3)
C22 C27 1.384(4)
C22 C23 1.398(3)
C22 P1 1.800(3)
C23 C24 1.377(4)
C24 C25 1.384(4)
C25 C26 1.382(4)
C26 C27 1.389(4)
P1 O2 1.4951(19)
